data_1559432
loop_
_publ_author_name
'Kutniewska, Sylwia E.'
'Kr\'owczy\'nski, Adam'
'Kami\'nski, Rados\/law'
'Jarzembska, Katarzyna N.'
'Pillet, S\'ebastien'
'Wenger, Emmanuel'
'Schaniel, Dominik'

_publ_section_title
;
 Photocrystallographic and spectroscopic studies of a model (N,N,O)-donor
 square-planar nickel(II) nitro complex: in search of high-conversion and
 stable photoswitchable materials
;
_journal_issue 6
_journal_name_full IUCrJ
_journal_page_first
;
;
_journal_paper_doi 10.1107/S205225252001307X
_journal_volume 7
_journal_year 2020
_chemical_formula_moiety 'C20 H15 N3 Ni O3'
_chemical_formula_sum 'C20 H15 N3 Ni O3'
_chemical_formula_weight 404.04
_space_group_IT_number 88
_space_group_name_Hall '-I 4ad'
_space_group_name_H-M_alt 'I 41/a :2'
_symmetry_cell_setting tetragonal
_symmetry_Int_Tables_number 88
_symmetry_space_group_name_Hall '-I 4ad'
_symmetry_space_group_name_H-M 'I 41/a :2'
_cell_angle_alpha 90
_cell_angle_beta 90
_cell_angle_gamma 90
_cell_formula_units_Z 16
_cell_length_a 14.8976(3)
_cell_length_b 14.8976(3)
_cell_length_c 29.8244(6)
_cell_measurement_reflns_used 16794
_cell_measurement_temperature 240.00
_cell_measurement_theta_max 74.44
_cell_measurement_theta_min 3.25
_cell_volume 6619.2(2)
_computing_cell_refinement 'CrysAlisPro 1.171.40.55a (Rigaku OD, 2019)'
_computing_data_collection 'CrysAlisPro 1.171.40.55a (Rigaku OD, 2019)'
_computing_data_reduction 'CrysAlisPro 1.171.40.55a (Rigaku OD, 2019)'
_diffrn_ambient_temperature 240.00
_diffrn_detector 'CCD plate'
_diffrn_measured_fraction_theta_full 0.99
_diffrn_measured_fraction_theta_max 0.99
_diffrn_measurement_device 'four-circle diffractometer'
_diffrn_measurement_device_type 'SuperNova, Cu, Atlas'
_diffrn_measurement_method '\w scans'
_diffrn_radiation_monochromator mirror
_diffrn_radiation_probe x-ray
_diffrn_radiation_source 'X-ray tube'
_diffrn_radiation_type 'Cu K\a'
_diffrn_radiation_wavelength 1.54184
_diffrn_reflns_av_R_equivalents 0.0768
_diffrn_reflns_av_unetI/netI 0.0164
_diffrn_reflns_limit_h_max 18
_diffrn_reflns_limit_h_min -17
_diffrn_reflns_limit_k_max 15
_diffrn_reflns_limit_k_min -18
_diffrn_reflns_limit_l_max 36
_diffrn_reflns_limit_l_min -36
_diffrn_reflns_number 24754
_diffrn_reflns_theta_full 74.62
_diffrn_reflns_theta_max 74.62
_diffrn_reflns_theta_min 3.32
_diffrn_source 'micro-focus sealed X-ray tube'
_exptl_absorpt_coefficient_mu 1.933
_exptl_absorpt_correction_T_max 1
_exptl_absorpt_correction_T_min 0.235
_exptl_absorpt_correction_type multi-scan
_exptl_absorpt_process_details
;
CrysAlisPro 1.171.40.55a (Rigaku Oxford Diffraction, 2019)
Empirical absorption correction using spherical harmonics,
 implemented in SCALE3 ABSPACK scaling algorithm.
;
_exptl_crystal_colour brown
_exptl_crystal_density_diffrn 1.6218
_exptl_crystal_description 'prism, cut'
_exptl_crystal_F_000 3328
_exptl_crystal_size_max 0.13
_exptl_crystal_size_mid 0.05
_exptl_crystal_size_min 0.05
_refine_diff_density_max 0.32
_refine_diff_density_min -0.36
_refine_ls_extinction_method none
_refine_ls_goodness_of_fit_gt 2.48
_refine_ls_goodness_of_fit_ref 2.39
_refine_ls_hydrogen_treatment constr
_refine_ls_number_constraints 60
_refine_ls_number_parameters 244
_refine_ls_number_reflns 3367
_refine_ls_number_restraints 0
_refine_ls_R_factor_all 0.0402
_refine_ls_R_factor_gt 0.0375
_refine_ls_shift/su_max 0.0283
_refine_ls_shift/su_mean 0.0040
_refine_ls_structure_factor_coef F
_refine_ls_weighting_details w=1/(\s^2^(F)+0.0001F^2^)
_refine_ls_weighting_scheme sigma
_refine_ls_wR_factor_gt 0.0464
_refine_ls_wR_factor_ref 0.0472
_reflns_number_gt 3050
_reflns_number_total 3367
_reflns_threshold_expression I>3\s(I)
_cod_data_source_file lq5032.cif
_cod_data_source_block 240K_irr_160K
_cod_depositor_comments
;
The following automatic conversions were performed:

data item '_diffrn_radiation_probe' value 'X-ray' was changed to
'x-ray' in accordance with the
/home/data/users/saulius/crontab/automatic-downloads/rss-feeds/IUCr/lib/dictionaries/cif_core.dic
dictionary named 'cif_core.dic' version 2.4.2 last updated on
2011-04-26.

Automatic conversion script
Id: cif_fix_values 7556 2019-12-06 15:28:31Z antanas 
;
_cod_original_sg_symbol_H-M 'I 41/a'
_cod_database_code 1559432

loop_
_space_group_symop_id
_space_group_symop_operation_xyz
1 x,y,z
2 -x,-y+1/2,z
3 -y+1/4,x+3/4,z+3/4
4 y+1/4,-x+1/4,z+1/4
5 -x,-y,-z
6 x,y+1/2,-z
7 y+1/4,-x+3/4,-z+3/4
8 -y+1/4,x+1/4,-z+1/4
9 x+1/2,y+1/2,z+1/2
10 -x+1/2,-y,z+1/2
11 -y+3/4,x+1/4,z+1/4
12 y+3/4,-x+3/4,z+3/4
13 -x+1/2,-y+1/2,-z+1/2
14 x+1/2,y,-z+1/2
15 y+3/4,-x+1/4,-z+1/4
16 -y+3/4,x+3/4,-z+3/4

loop_
_atom_site_label
_atom_site_type_symbol
_atom_site_fract_x
_atom_site_fract_y
_atom_site_fract_z
_atom_site_adp_type
_atom_site_U_iso_or_equiv
_atom_site_site_symmetry_multiplicity
_atom_site_occupancy
_atom_site_calc_flag
_atom_site_refinement_flags
_atom_site_disorder_assembly
_atom_site_disorder_group
Ni1 Ni 0.560062(18) 0.38813(2) 0.594677(10) Uani 0.03800(10) 16 1 d . . .
O1 O 0.73536(11) 0.35985(13) 0.61359(7) Uani 0.0731(7) 16 1 d . . .
O2 O 0.69904(12) 0.49609(13) 0.62006(8) Uani 0.0769(7) 16 1 d . . .
N1 N 0.67814(10) 0.41864(12) 0.61149(5) Uani 0.0451(5) 16 1 d . . .
O3 O 0.53474(8) 0.38546(9) 0.65496(4) Uani 0.0428(4) 16 1 d . . .
N2 N 0.44491(9) 0.35498(10) 0.57657(5) Uani 0.0405(4) 16 1 d . . .
N3 N 0.58551(10) 0.39630(11) 0.53267(5) Uani 0.0438(5) 16 1 d . . .
C1 C 0.66136(14) 0.41901(18) 0.51251(7) Uani 0.0595(7) 16 1 d . . .
C2 C 0.66847(16) 0.4276(2) 0.46595(8) Uani 0.0662(8) 16 1 d . . .
C3 C 0.59616(16) 0.41063(16) 0.43940(7) Uani 0.0566(7) 16 1 d . . .
C4 C 0.51472(14) 0.38314(13) 0.45945(7) Uani 0.0483(6) 16 1 d . . .
C5 C 0.43599(15) 0.36095(18) 0.43548(8) Uani 0.0611(7) 16 1 d . . .
C6 C 0.36105(15) 0.3341(2) 0.45817(9) Uani 0.0665(8) 16 1 d . . .
C7 C 0.35857(13) 0.32953(17) 0.50539(8) Uani 0.0561(7) 16 1 d . . .
C8 C 0.43399(12) 0.35242(12) 0.52986(7) Uani 0.0430(5) 16 1 d . . .
C9 C 0.51234(12) 0.37759(12) 0.50636(7) Uani 0.0420(5) 16 1 d . . .
C10 C 0.37821(12) 0.33561(13) 0.60409(7) Uani 0.0457(6) 16 1 d . . .
C11 C 0.38201(11) 0.33849(13) 0.65038(7) Uani 0.0447(5) 16 1 d . . .
C12 C 0.30063(13) 0.30992(19) 0.67756(8) Uani 0.0619(8) 16 1 d . . .
C13 C 0.29095(14) 0.36748(18) 0.71901(8) Uani 0.0630(8) 16 1 d . . .
C14 C 0.37604(13) 0.36710(12) 0.74605(7) Uani 0.0452(5) 16 1 d . . .
C15 C 0.37655(15) 0.37019(13) 0.79263(8) Uani 0.0528(6) 16 1 d . . .
C16 C 0.45613(16) 0.37183(13) 0.81623(7) Uani 0.0536(6) 16 1 d . . .
C17 C 0.53730(15) 0.37132(15) 0.79344(8) Uani 0.0536(6) 16 1 d . . .
C18 C 0.53800(13) 0.36922(13) 0.74717(7) Uani 0.0463(6) 16 1 d . . .
C19 C 0.45836(11) 0.36653(11) 0.72299(6) Uani 0.0391(5) 16 1 d . . .
C20 C 0.45941(11) 0.36388(11) 0.67354(6) Uani 0.0386(5) 16 1 d . . .
H1 H 0.713548 0.43003 0.530568 Uiso 0.0714 16 1 d . . .
H2 H 0.724419 0.445456 0.452707 Uiso 0.0795 16 1 d . . .
H3 H 0.600402 0.417261 0.40745 Uiso 0.068 16 1 d . . .
H5 H 0.435198 0.364704 0.403353 Uiso 0.0733 16 1 d . . .
H6 H 0.308401 0.317922 0.441467 Uiso 0.0798 16 1 d . . .
H7 H 0.30485 0.310619 0.520449 Uiso 0.0673 16 1 d . . .
H10 H 0.322228 0.317993 0.59079 Uiso 0.0549 16 1 d . . .
H12a H 0.306974 0.248173 0.686214 Uiso 0.0743 16 1 d . . .
H12b H 0.247603 0.31533 0.659478 Uiso 0.0743 16 1 d . . .
H13a H 0.276782 0.427913 0.710355 Uiso 0.0756 16 1 d . . .
H13b H 0.242439 0.345178 0.737027 Uiso 0.0756 16 1 d . . .
H15 H 0.320626 0.37121 0.808618 Uiso 0.0634 16 1 d . . .
H16 H 0.455359 0.373319 0.848406 Uiso 0.0643 16 1 d . . .
H17 H 0.592792 0.372416 0.80979 Uiso 0.0643 16 1 d . . .
H18 H 0.594283 0.369616 0.731495 Uiso 0.0556 16 1 d . . .

loop_
_atom_site_aniso_label
_atom_site_aniso_type_symbol
_atom_site_aniso_U_11
_atom_site_aniso_U_22
_atom_site_aniso_U_33
_atom_site_aniso_U_12
_atom_site_aniso_U_13
_atom_site_aniso_U_23
Ni1 Ni 0.03078(16) 0.04587(18) 0.03734(17) -0.00314(11) 0.00034(10) -0.00376(11)
O1 O 0.0468(8) 0.0843(12) 0.0882(13) 0.0093(8) -0.0142(8) -0.0011(10)
O2 O 0.0661(10) 0.0708(11) 0.0937(14) -0.0202(9) -0.0086(9) -0.0241(10)
N1 N 0.0387(7) 0.0622(10) 0.0343(7) -0.0064(7) 0.0028(6) -0.0032(6)
O3 O 0.0327(6) 0.0555(7) 0.0402(6) -0.0026(5) 0.0029(5) -0.0030(5)
N2 N 0.0315(6) 0.0432(7) 0.0467(8) 0.0014(6) -0.0008(6) -0.0035(6)
N3 N 0.0403(7) 0.0525(8) 0.0387(8) -0.0072(6) -0.0016(6) -0.0050(6)
C1 C 0.0485(11) 0.0866(16) 0.0436(11) -0.0241(11) 0.0016(8) -0.0071(10)
C2 C 0.0603(13) 0.0950(18) 0.0434(11) -0.0259(12) 0.0064(9) -0.0058(11)
C3 C 0.0638(12) 0.0679(13) 0.0383(10) -0.0056(10) 0.0022(8) -0.0083(9)
C4 C 0.0485(10) 0.0526(10) 0.0439(10) 0.0052(8) -0.0048(8) -0.0090(8)
C5 C 0.0537(11) 0.0849(16) 0.0448(11) 0.0104(11) -0.0105(9) -0.0149(10)
C6 C 0.0434(11) 0.0980(18) 0.0581(13) 0.0060(11) -0.0147(9) -0.0211(12)
C7 C 0.0350(9) 0.0744(13) 0.0589(12) 0.0031(9) -0.0061(8) -0.0139(10)
C8 C 0.0357(8) 0.0449(9) 0.0484(10) 0.0050(7) -0.0034(7) -0.0072(7)
C9 C 0.0403(9) 0.0411(8) 0.0447(9) 0.0032(7) -0.0036(7) -0.0078(7)
C10 C 0.0306(8) 0.0516(10) 0.0550(11) -0.0017(7) -0.0013(7) 0.0002(8)
C11 C 0.0308(8) 0.0510(10) 0.0522(10) 0.0003(7) 0.0037(7) 0.0018(8)
C12 C 0.0367(9) 0.0907(17) 0.0583(12) -0.0114(10) 0.0047(8) 0.0048(11)
C13 C 0.0380(10) 0.0845(16) 0.0665(14) 0.0083(10) 0.0147(9) 0.0054(11)
C14 C 0.0435(9) 0.0373(8) 0.0548(11) 0.0046(7) 0.0133(8) 0.0011(7)
C15 C 0.0573(11) 0.0436(10) 0.0576(12) 0.0009(8) 0.0204(9) 0.0005(8)
C16 C 0.0722(13) 0.0450(10) 0.0436(10) 0.0011(9) 0.0119(9) -0.0011(8)
C17 C 0.0569(12) 0.0557(11) 0.0482(11) 0.0023(9) -0.0002(9) -0.0023(8)
C18 C 0.0429(9) 0.0493(10) 0.0467(10) 0.0024(8) 0.0051(7) -0.0020(7)
C19 C 0.0391(8) 0.0308(7) 0.0474(9) 0.0047(6) 0.0071(7) 0.0007(6)
C20 C 0.0344(8) 0.0339(8) 0.0475(9) 0.0054(6) 0.0057(6) 0.0009(6)

loop_
_atom_type_symbol
_atom_type_scat_dispersion_real
_atom_type_scat_dispersion_imag
_atom_type_scat_source
_atom_type_scat_Cromer_Mann_a1
_atom_type_scat_Cromer_Mann_b1
_atom_type_scat_Cromer_Mann_a2
_atom_type_scat_Cromer_Mann_b2
_atom_type_scat_Cromer_Mann_a3
_atom_type_scat_Cromer_Mann_b3
_atom_type_scat_Cromer_Mann_a4
_atom_type_scat_Cromer_Mann_b4
_atom_type_scat_Cromer_Mann_c
C 0.0181 0.0091 'International Tables Vol C tables 4.2.6.8 and 6.1.1.4' 2.31 20.843901 1.02 10.2075 1.5886 0.5687 0.865 51.651199 0.2156
H 0.0000 0.0000 'International Tables Vol C tables 4.2.6.8 and 6.1.1.4' 0.493002 10.5109 0.322912 26.1257 0.140191 3.14236 0.04081 57.799702 0.003038
N 0.0311 0.0180 'International Tables Vol C tables 4.2.6.8 and 6.1.1.4' 12.2126 0.0057 3.1322 9.8933 2.0125 28.997499 1.1663 0.5826 -11.529
Ni -3.0029 0.5091 'International Tables Vol C tables 4.2.6.8 and 6.1.1.4' 12.8376 3.8785 7.292 0.2565 4.4438 12.1763 2.38 66.342102 1.0341
O 0.0492 0.0322 'International Tables Vol C tables 4.2.6.8 and 6.1.1.4' 3.0485 13.2771 2.2868 5.7011 1.5463 0.3239 0.867 32.908901 0.2508

loop_
_exptl_crystal_face_index_h
_exptl_crystal_face_index_k
_exptl_crystal_face_index_l
_exptl_crystal_face_perp_dist
? ? ? ?

loop_
_geom_angle_atom_site_label_1
_geom_angle_atom_site_label_2
_geom_angle_atom_site_label_3
_geom_angle_site_symmetry_1
_geom_angle_site_symmetry_2
_geom_angle_site_symmetry_3
_geom_angle
_geom_angle_publ_flag
C11 C10 H10 . . . 117.18 ?
C10 C11 C12 . . . 119.43(15) ?
C10 C11 C20 . . . 122.43(15) ?
C12 C11 C20 . . . 118.10(18) ?
C11 C12 C13 . . . 110.65(19) ?
C11 C12 H12a . . . 109.46 ?
C11 C12 H12b . . . 109.46 ?
C13 C12 H12a . . . 109.47 ?
C13 C12 H12b . . . 109.51 ?
H12a C12 H12b . . . 108.26 ?
C12 C13 C14 . . . 110.93(16) ?
C12 C13 H13a . . . 109.46 ?
C12 C13 H13b . . . 109.4 ?
C14 C13 H13a . . . 109.53 ?
C14 C13 H13b . . . 109.47 ?
H13a C13 H13b . . . 107.99 ?
C13 C14 C15 . . . 122.77(15) ?
C13 C14 C19 . . . 118.25(18) ?
C15 C14 C19 . . . 118.95(15) ?
C14 C15 C16 . . . 121.01(17) ?
C14 C15 H15 . . . 119.51 ?
C16 C15 H15 . . . 119.48 ?
C15 C16 C17 . . . 120.0(2) ?
C15 C16 H16 . . . 120.05 ?
C17 C16 H16 . . . 119.99 ?
C16 C17 C18 . . . 119.8(2) ?
C16 C17 H17 . . . 120.12 ?
C18 C17 H17 . . . 120.11 ?
C17 C18 C19 . . . 120.89(19) ?
C17 C18 H18 . . . 119.55 ?
C19 C18 H18 . . . 119.55 ?
C14 C19 C18 . . . 119.41(17) ?
C14 C19 C20 . . . 119.84(15) ?
C18 C19 C20 . . . 120.75(15) ?
C11 C20 C19 . . . 119.55(15) ?

loop_
_geom_bond_atom_site_label_1
_geom_bond_atom_site_label_2
_geom_bond_site_symmetry_1
_geom_bond_site_symmetry_2
_geom_bond_distance
_geom_bond_publ_flag
C10 C11 . . 1.382(3) ?
C10 H10 . . 0.9599 ?
C11 C12 . . 1.520(3) ?
C11 C20 . . 1.396(2) ?
C12 C13 . . 1.512(4) ?
C12 H12a . . 0.9598 ?
C12 H12b . . 0.9595 ?
C13 C14 . . 1.501(2) ?
C13 H13a . . 0.9599 ?
C13 H13b . . 0.9606 ?
C14 C15 . . 1.390(3) ?
C14 C19 . . 1.407(2) ?
C15 C16 . . 1.379(3) ?
C15 H15 . . 0.9594 ?
C16 C17 . . 1.388(4) ?
C16 H16 . . 0.96 ?
C17 C18 . . 1.380(3) ?
C17 H17 . . 0.9599 ?
C18 C19 . . 1.388(2) ?
C18 H18 . . 0.96 ?
C19 C20 . . 1.475(3) ?
